data_7033634
loop_
_publ_author_name
'Wu, Hong-Ming'
'Chang, Ya-Ho'
'Tsai, Yi-Fang'
'Hsu, Kuei-Fang'
'Lee, Gene-Hsiang'
'Hsu, Hua-Fen'

_publ_section_title
;
 Non-oxido divanadium(iv) and divanadium(v) thiolate complexes with a new
 type of chalcogenide bridging motif.
;
_journal_issue 10
_journal_name_full 'Dalton transactions (Cambridge, England : 2003)'
_journal_page_first 4468
_journal_page_last 4473
_journal_paper_doi 10.1039/c4dt03934c
_journal_volume 44
_journal_year 2015
_chemical_formula_sum 'C63.5 H95 O4 P2 S9 Si6 V2'
_chemical_formula_weight 1543.30
_chemical_name_common '[V2(PS3")2(mu-S2)(mu-S)]'
_chemical_name_systematic
; 
 ? 
;
_space_group_IT_number 2
_symmetry_cell_setting triclinic
_symmetry_space_group_name_Hall '-P 1'
_symmetry_space_group_name_H-M 'P -1'
_atom_sites_solution_hydrogens geom
_atom_sites_solution_primary direct
_atom_sites_solution_secondary difmap
_audit_creation_method SHELXL-97
_audit_update_record
;
2014-03-07 deposited with the CCDC.
2015-01-14 downloaded from the CCDC.
;
_cell_angle_alpha 81.827(2)
_cell_angle_beta 88.006(2)
_cell_angle_gamma 64.137(2)
_cell_formula_units_Z 2
_cell_length_a 14.3175(5)
_cell_length_b 16.3327(6)
_cell_length_c 19.5112(7)
_cell_measurement_reflns_used 45567
_cell_measurement_temperature 150(2)
_cell_measurement_theta_max 25.00
_cell_measurement_theta_min 1.05
_cell_volume 4062.0(3)
_computing_cell_refinement DENZO-SMN
_computing_data_collection 'NONIUS COLLECT'
_computing_data_reduction DENZO-SMN
_computing_molecular_graphics 'Bruker SHELXTL'
_computing_publication_material 'Bruker SHELXTL'
_computing_structure_refinement 'SHELXL-97 (Sheldrick, 1997)'
_computing_structure_solution 'SHELXS-97 (Sheldrick, 1990)'
_diffrn_ambient_temperature 150(2)
_diffrn_measured_fraction_theta_full 0.989
_diffrn_measured_fraction_theta_max 0.989
_diffrn_measurement_device_type 'NONIUS KappaCCD'
_diffrn_measurement_method '\w scans'
_diffrn_radiation_monochromator graphite
_diffrn_radiation_source 'fine-focus sealed tube'
_diffrn_radiation_type MoK\a
_diffrn_radiation_wavelength 0.71073
_diffrn_reflns_av_R_equivalents 0.0569
_diffrn_reflns_av_sigmaI/netI 0.0625
_diffrn_reflns_limit_h_max 17
_diffrn_reflns_limit_h_min -17
_diffrn_reflns_limit_k_max 19
_diffrn_reflns_limit_k_min -19
_diffrn_reflns_limit_l_max 23
_diffrn_reflns_limit_l_min -23
_diffrn_reflns_number 45567
_diffrn_reflns_theta_full 25.00
_diffrn_reflns_theta_max 25.00
_diffrn_reflns_theta_min 1.05
_exptl_absorpt_coefficient_mu 0.630
_exptl_absorpt_correction_T_max 0.955
_exptl_absorpt_correction_T_min 0.755
_exptl_absorpt_correction_type multi-scan
_exptl_absorpt_process_details 'SORTAV (Blessing, 1995)'
_exptl_crystal_colour dark-brown
_exptl_crystal_density_diffrn 1.262
_exptl_crystal_density_method 'not measured'
_exptl_crystal_description needle
_exptl_crystal_F_000 1624
_exptl_crystal_size_max 0.55
_exptl_crystal_size_mid 0.16
_exptl_crystal_size_min 0.07
_refine_diff_density_max 1.660
_refine_diff_density_min -0.550
_refine_diff_density_rms 0.146
_refine_ls_extinction_method none
_refine_ls_goodness_of_fit_ref 1.087
_refine_ls_hydrogen_treatment constr
_refine_ls_matrix_type full
_refine_ls_number_parameters 790
_refine_ls_number_reflns 14146
_refine_ls_number_restraints 25
_refine_ls_restrained_S_all 1.095
_refine_ls_R_factor_all 0.0981
_refine_ls_R_factor_gt 0.0621
_refine_ls_shift/su_max 0.008
_refine_ls_shift/su_mean 0.000
_refine_ls_structure_factor_coef Fsqd
_refine_ls_weighting_details 'calc w=1/[\s^2^(Fo^2^)+(0.1015P)^2^+5.9310P] where P=(Fo^2^+2Fc^2^)/3'
_refine_ls_weighting_scheme calc
_refine_ls_wR_factor_gt 0.1731
_refine_ls_wR_factor_ref 0.1962
_reflns_number_gt 9894
_reflns_number_total 14146
_reflns_threshold_expression >2sigma(I)
_cod_data_source_file c4dt03934c2.cif
_cod_data_source_block 3a
_cod_depositor_comments
;
The following automatic conversions were performed:

'_symmetry_cell_setting' value 'Triclinic' changed to 'triclinic'
according to
/usr/data/users/saulius/crontab/automatic-downloads/rss-feeds/RSC/lib/dictionaries/cif_core.dic
dictionary named 'cif_core.dic' version 2.4.2 from 2011-04-26.

Automatic conversion script
Id: cif_fix_values 2935 2014-11-11 08:27:57Z andrius 

 Adding full bibliography for 7033631--7033634.cif.
;
_cod_original_sg_symbol_H-M P-1
_cod_original_formula_sum 'C63.50 H95 O4 P2 S9 Si6 V2'
_cod_database_code 7033634

loop_
_symmetry_equiv_pos_as_xyz
'x, y, z'
'-x, -y, -z'

loop_
_atom_site_label
_atom_site_type_symbol
_atom_site_fract_x
_atom_site_fract_y
_atom_site_fract_z
_atom_site_U_iso_or_equiv
_atom_site_adp_type
_atom_site_occupancy
_atom_site_symmetry_multiplicity
_atom_site_calc_flag
_atom_site_refinement_flags
_atom_site_disorder_assembly
_atom_site_disorder_group
V1 V 0.25297(6) 0.31922(6) 0.83776(4) 0.0293(2) Uani 1 1 d . . .
V2 V 0.45806(6) 0.32940(6) 0.82111(4) 0.0298(2) Uani 1 1 d . . .
S1 S 0.16820(9) 0.30073(9) 0.93791(6) 0.0333(3) Uani 1 1 d . . .
S2 S 0.12797(10) 0.44887(9) 0.76867(7) 0.0363(3) Uani 1 1 d . . .
S7 S 0.38283(10) 0.25585(9) 0.75539(7) 0.0347(3) Uani 1 1 d . . .
S3 S 0.37702(10) 0.15571(9) 0.83478(7) 0.0369(3) Uani 1 1 d . . .
S4 S 0.51954(10) 0.42625(9) 0.85841(7) 0.0354(3) Uani 1 1 d . . .
S5 S 0.41095(10) 0.41180(9) 0.70134(7) 0.0385(3) Uani 1 1 d . . .
S6 S 0.56760(10) 0.19319(9) 0.89237(7) 0.0391(3) Uani 1 1 d . . .
S8 S 0.29043(9) 0.44277(9) 0.85389(7) 0.0337(3) Uani 1 1 d . . .
S9 S 0.36367(9) 0.33022(9) 0.92386(6) 0.0332(3) Uani 1 1 d . . .
P1 P 0.14333(10) 0.26205(9) 0.79164(7) 0.0330(3) Uani 1 1 d . . .
P2 P 0.61448(10) 0.28172(9) 0.75837(7) 0.0331(3) Uani 1 1 d . . .
Si1 Si 0.00264(11) 0.29763(11) 1.06539(7) 0.0382(4) Uani 1 1 d . . .
Si2 Si -0.03474(12) 0.61530(12) 0.64958(8) 0.0474(4) Uani 1 1 d . . .
Si3 Si 0.5243(10) -0.0545(9) 0.7829(5) 0.0466(16) Uani 0.542(9) 1 d P A 1
Si3' Si 0.5305(13) -0.0668(11) 0.8081(5) 0.0466(16) Uani 0.458(9) 1 d P A 2
Si4 Si 0.64431(12) 0.54674(11) 0.89975(8) 0.0399(4) Uani 1 1 d . . .
Si5 Si 0.3408(10) 0.4575(7) 0.5323(6) 0.051(2) Uani 0.542(9) 1 d P A 1
Si5' Si 0.3474(12) 0.4232(9) 0.5269(8) 0.051(2) Uani 0.458(9) 1 d P A 2
Si6 Si 0.75567(12) 0.04150(10) 1.00261(9) 0.0452(4) Uani 1 1 d . . .
C1 C 0.0418(4) 0.2695(3) 0.8527(3) 0.0325(11) Uani 1 1 d . . .
C2 C 0.0593(4) 0.2825(3) 0.9193(3) 0.0324(11) Uani 1 1 d . . .
C3 C -0.0113(4) 0.2819(3) 0.9726(3) 0.0348(12) Uani 1 1 d . . .
C4 C -0.0963(4) 0.2688(4) 0.9532(3) 0.0386(12) Uani 1 1 d . . .
H4 H -0.1444 0.2672 0.9876 0.046 Uiso 1 1 calc R . .
C5 C -0.1142(4) 0.2579(4) 0.8868(3) 0.0398(13) Uani 1 1 d . . .
H5 H -0.1740 0.2502 0.8763 0.048 Uiso 1 1 calc R . .
C6 C -0.0455(4) 0.2583(3) 0.8356(3) 0.0355(12) Uani 1 1 d . . .
H6 H -0.0572 0.2511 0.7896 0.043 Uiso 1 1 calc R . .
C7 C -0.0198(5) 0.4180(4) 1.0690(3) 0.0486(14) Uani 1 1 d . . .
H7A H -0.0196 0.4276 1.1174 0.073 Uiso 1 1 calc R . .
H7B H -0.0872 0.4605 1.0466 0.073 Uiso 1 1 calc R . .
H7C H 0.0354 0.4294 1.0448 0.073 Uiso 1 1 calc R . .
C8 C 0.1316(4) 0.2131(4) 1.1054(3) 0.0442(14) Uani 1 1 d . . .
H8A H 0.1867 0.2252 1.0816 0.066 Uiso 1 1 calc R . .
H8B H 0.1422 0.1506 1.1009 0.066 Uiso 1 1 calc R . .
H8C H 0.1335 0.2191 1.1545 0.066 Uiso 1 1 calc R . .
C9 C -0.0983(5) 0.2748(5) 1.1172(3) 0.0595(17) Uani 1 1 d . . .
H9A H -0.0894 0.2786 1.1660 0.089 Uiso 1 1 calc R . .
H9B H -0.0906 0.2132 1.1127 0.089 Uiso 1 1 calc R . .
H9C H -0.1675 0.3206 1.1000 0.089 Uiso 1 1 calc R . .
C10 C 0.2112(4) 0.1417(4) 0.7788(3) 0.0390(12) Uani 1 1 d . . .
C11 C 0.3179(4) 0.0976(4) 0.7924(3) 0.0396(13) Uani 1 1 d . A .
C12 C 0.3798(4) 0.0078(4) 0.7803(3) 0.0500(15) Uani 1 1 d . . .
C13 C 0.3276(5) -0.0377(4) 0.7565(4) 0.0563(16) Uani 1 1 d . A .
H13 H 0.3666 -0.0990 0.7474 0.068 Uiso 1 1 calc R . .
C14 C 0.2201(5) 0.0031(4) 0.7455(3) 0.0534(16) Uani 1 1 d . . .
H14 H 0.1865 -0.0309 0.7312 0.064 Uiso 1 1 calc R A .
C15 C 0.1629(4) 0.0936(4) 0.7557(3) 0.0466(14) Uani 1 1 d . A .
H15 H 0.0900 0.1228 0.7466 0.056 Uiso 1 1 calc R . .
C16 C 0.5919(14) 0.0190(12) 0.7517(9) 0.065(3) Uani 0.542(9) 1 d PU A 1
H16A H 0.5709 0.0697 0.7791 0.097 Uiso 0.542(9) 1 calc PR A 1
H16B H 0.5728 0.0440 0.7028 0.097 Uiso 0.542(9) 1 calc PR A 1
H16C H 0.6672 -0.0182 0.7567 0.097 Uiso 0.542(9) 1 calc PR A 1
C17 C 0.566(3) -0.148(2) 0.7277(9) 0.056(4) Uani 0.542(9) 1 d P A 1
H17A H 0.5282 -0.1858 0.7406 0.084 Uiso 0.542(9) 1 calc PR A 1
H17B H 0.6407 -0.1873 0.7347 0.084 Uiso 0.542(9) 1 calc PR A 1
H17C H 0.5505 -0.1216 0.6789 0.084 Uiso 0.542(9) 1 calc PR A 1
C18 C 0.557(5) -0.102(3) 0.878(3) 0.080(9) Uani 0.542(9) 1 d P A 1
H18A H 0.5193 -0.1384 0.8934 0.121 Uiso 0.542(9) 1 calc PR A 1
H18B H 0.5365 -0.0508 0.9048 0.121 Uiso 0.542(9) 1 calc PR A 1
H18C H 0.6318 -0.1405 0.8840 0.121 Uiso 0.542(9) 1 calc PR A 1
C16' C 0.6044(16) 0.0046(14) 0.7893(10) 0.065(3) Uani 0.458(9) 1 d P A 2
H16D H 0.6774 -0.0328 0.8038 0.097 Uiso 0.458(9) 1 calc PR A 2
H16E H 0.5746 0.0574 0.8148 0.097 Uiso 0.458(9) 1 calc PR A 2
H16F H 0.5997 0.0264 0.7395 0.097 Uiso 0.458(9) 1 calc PR A 2
C17' C 0.575(3) -0.160(3) 0.7564(11) 0.056(4) Uani 0.458(9) 1 d P A 2
H17D H 0.6486 -0.2000 0.7671 0.084 Uiso 0.458(9) 1 calc PR A 2
H17E H 0.5655 -0.1345 0.7071 0.084 Uiso 0.458(9) 1 calc PR A 2
H17F H 0.5346 -0.1953 0.7669 0.084 Uiso 0.458(9) 1 calc PR A 2
C18' C 0.556(6) -0.125(4) 0.897(4) 0.080(9) Uani 0.458(9) 1 d P A 2
H18D H 0.6307 -0.1600 0.9057 0.121 Uiso 0.458(9) 1 calc PR A 2
H18E H 0.5231 -0.1676 0.9036 0.121 Uiso 0.458(9) 1 calc PR A 2
H18F H 0.5265 -0.0798 0.9288 0.121 Uiso 0.458(9) 1 calc PR A 2
C19 C 0.0790(4) 0.3292(4) 0.7106(3) 0.0349(12) Uani 1 1 d . . .
C20 C 0.0640(4) 0.4202(4) 0.7067(2) 0.0364(12) Uani 1 1 d . . .
C21 C 0.0031(4) 0.4891(4) 0.6525(3) 0.0400(13) Uani 1 1 d . . .
C22 C -0.0327(4) 0.4574(4) 0.6007(3) 0.0463(15) Uani 1 1 d . . .
H22 H -0.0728 0.5008 0.5629 0.056 Uiso 1 1 calc R . .
C23 C -0.0130(4) 0.3667(5) 0.6017(3) 0.0489(15) Uani 1 1 d . . .
H23 H -0.0366 0.3486 0.5642 0.059 Uiso 1 1 calc R . .
C24 C 0.0417(4) 0.3014(4) 0.6579(3) 0.0443(14) Uani 1 1 d . . .
H24 H 0.0531 0.2393 0.6600 0.053 Uiso 1 1 calc R . .
C25 C -0.1087(6) 0.6555(5) 0.7278(3) 0.0649(18) Uani 1 1 d . . .
H25A H -0.0640 0.6238 0.7693 0.097 Uiso 1 1 calc R . .
H25B H -0.1691 0.6419 0.7302 0.097 Uiso 1 1 calc R . .
H25C H -0.1321 0.7219 0.7252 0.097 Uiso 1 1 calc R . .
C26 C 0.0779(5) 0.6424(5) 0.6405(5) 0.085(3) Uani 1 1 d . . .
H26A H 0.0540 0.7089 0.6378 0.128 Uiso 1 1 calc R . .
H26B H 0.1142 0.6217 0.5982 0.128 Uiso 1 1 calc R . .
H26C H 0.1255 0.6109 0.6807 0.128 Uiso 1 1 calc R . .
C27 C -0.1239(6) 0.6789(5) 0.5726(3) 0.073(2) Uani 1 1 d . . .
H27A H -0.1444 0.7449 0.5703 0.110 Uiso 1 1 calc R . .
H27B H -0.1859 0.6677 0.5769 0.110 Uiso 1 1 calc R . .
H27C H -0.0881 0.6575 0.5304 0.110 Uiso 1 1 calc R . .
C28 C 0.6627(4) 0.3680(3) 0.7578(2) 0.0326(11) Uani 1 1 d . . .
C29 C 0.6273(4) 0.4246(3) 0.8100(3) 0.0328(11) Uani 1 1 d . . .
C30 C 0.6729(4) 0.4815(3) 0.8230(3) 0.0343(12) Uani 1 1 d . . .
C31 C 0.7510(4) 0.4826(4) 0.7782(3) 0.0394(13) Uani 1 1 d . . .
H31 H 0.7839 0.5203 0.7854 0.047 Uiso 1 1 calc R . .
C32 C 0.7823(4) 0.4317(4) 0.7241(3) 0.0435(14) Uani 1 1 d . . .
H32 H 0.8332 0.4373 0.6937 0.052 Uiso 1 1 calc R . .
C33 C 0.7400(4) 0.3721(4) 0.7137(3) 0.0395(13) Uani 1 1 d . . .
H33 H 0.7630 0.3352 0.6776 0.047 Uiso 1 1 calc R . .
C34 C 0.6605(5) 0.4670(4) 0.9812(3) 0.0488(14) Uani 1 1 d . . .
H34A H 0.6122 0.5002 1.0154 0.073 Uiso 1 1 calc R . .
H34B H 0.7319 0.4425 0.9995 0.073 Uiso 1 1 calc R . .
H34C H 0.6460 0.4163 0.9718 0.073 Uiso 1 1 calc R . .
C35 C 0.5116(5) 0.6433(4) 0.8941(3) 0.0557(16) Uani 1 1 d . . .
H35A H 0.4602 0.6196 0.8903 0.084 Uiso 1 1 calc R . .
H35B H 0.5053 0.6881 0.8533 0.084 Uiso 1 1 calc R . .
H35C H 0.4995 0.6732 0.9359 0.084 Uiso 1 1 calc R . .
C36 C 0.7404(6) 0.5954(5) 0.9001(4) 0.0661(19) Uani 1 1 d . . .
H36A H 0.7283 0.6411 0.8588 0.099 Uiso 1 1 calc R . .
H36B H 0.8109 0.5460 0.8998 0.099 Uiso 1 1 calc R . .
H36C H 0.7324 0.6248 0.9417 0.099 Uiso 1 1 calc R . .
C37 C 0.5947(4) 0.2738(4) 0.6691(3) 0.0409(13) Uani 1 1 d . . .
C38 C 0.4972(4) 0.3412(4) 0.6430(3) 0.0432(13) Uani 1 1 d . A .
C39 C 0.4702(4) 0.3518(5) 0.5724(3) 0.0568(18) Uani 1 1 d . . .
C40 C 0.5427(5) 0.2873(6) 0.5334(3) 0.075(2) Uani 1 1 d . A .
H40 H 0.5268 0.2927 0.4857 0.090 Uiso 1 1 calc R . .
C41 C 0.6359(5) 0.2166(6) 0.5604(4) 0.079(2) Uani 1 1 d . . .
H41 H 0.6805 0.1732 0.5323 0.095 Uiso 1 1 calc R A .
C42 C 0.6625(5) 0.2105(5) 0.6290(3) 0.0567(17) Uani 1 1 d . A .
H42 H 0.7265 0.1634 0.6485 0.068 Uiso 1 1 calc R . .
C43 C 0.328(3) 0.5760(13) 0.543(2) 0.070(6) Uani 0.542(9) 1 d P A 1
H43A H 0.2619 0.6231 0.5213 0.105 Uiso 0.542(9) 1 calc PR A 1
H43B H 0.3855 0.5851 0.5200 0.105 Uiso 0.542(9) 1 calc PR A 1
H43C H 0.3298 0.5809 0.5920 0.105 Uiso 0.542(9) 1 calc PR A 1
C44 C 0.3425(14) 0.4511(12) 0.4372(8) 0.069(4) Uani 0.542(9) 1 d PU A 1
H44A H 0.2796 0.5014 0.4145 0.103 Uiso 0.542(9) 1 calc PR A 1
H44B H 0.3449 0.3921 0.4298 0.103 Uiso 0.542(9) 1 calc PR A 1
H44C H 0.4038 0.4565 0.4175 0.103 Uiso 0.542(9) 1 calc PR A 1
C45 C 0.232(3) 0.4381(18) 0.568(2) 0.050(5) Uani 0.542(9) 1 d P A 1
H45A H 0.1663 0.4889 0.5490 0.074 Uiso 0.542(9) 1 calc PR A 1
H45B H 0.2334 0.4348 0.6187 0.074 Uiso 0.542(9) 1 calc PR A 1
H45C H 0.2363 0.3802 0.5561 0.074 Uiso 0.542(9) 1 calc PR A 1
C43' C 0.334(3) 0.5413(16) 0.534(2) 0.070(6) Uani 0.458(9) 1 d P A 2
H43D H 0.3933 0.5488 0.5116 0.105 Uiso 0.458(9) 1 calc PR A 2
H43E H 0.3335 0.5493 0.5824 0.105 Uiso 0.458(9) 1 calc PR A 2
H43F H 0.2695 0.5875 0.5101 0.105 Uiso 0.458(9) 1 calc PR A 2
C44' C 0.3521(18) 0.4041(13) 0.4324(10) 0.069(4) Uani 0.458(9) 1 d P A 2
H44D H 0.4097 0.4135 0.4102 0.103 Uiso 0.458(9) 1 calc PR A 2
H44E H 0.2866 0.4477 0.4083 0.103 Uiso 0.458(9) 1 calc PR A 2
H44F H 0.3623 0.3412 0.4302 0.103 Uiso 0.458(9) 1 calc PRD A 2
C45' C 0.236(4) 0.405(2) 0.571(3) 0.050(5) Uani 0.458(9) 1 d P A 2
H45D H 0.2316 0.4193 0.6182 0.074 Uiso 0.458(9) 1 calc PR A 2
H45E H 0.2482 0.3415 0.5712 0.074 Uiso 0.458(9) 1 calc PR A 2
H45F H 0.1710 0.4465 0.5450 0.074 Uiso 0.458(9) 1 calc PR A 2
C46 C 0.7198(4) 0.1764(3) 0.7981(3) 0.0371(12) Uani 1 1 d . . .
C47 C 0.6966(4) 0.1437(3) 0.8628(3) 0.0369(12) Uani 1 1 d . . .
C48 C 0.7748(4) 0.0731(3) 0.9074(3) 0.0405(13) Uani 1 1 d . . .
C49 C 0.8737(4) 0.0328(4) 0.8792(3) 0.0468(14) Uani 1 1 d . . .
H49 H 0.9276 -0.0170 0.9068 0.056 Uiso 1 1 calc R . .
C50 C 0.8960(4) 0.0615(4) 0.8142(3) 0.0471(14) Uani 1 1 d . . .
H50 H 0.9635 0.0306 0.7970 0.057 Uiso 1 1 calc R . .
C51 C 0.8203(4) 0.1354(4) 0.7736(3) 0.0413(13) Uani 1 1 d . . .
H51 H 0.8365 0.1582 0.7295 0.050 Uiso 1 1 calc R . .
C52 C 0.7055(5) 0.1467(4) 1.0469(3) 0.0604(17) Uani 1 1 d . . .
H52A H 0.6363 0.1899 1.0277 0.091 Uiso 1 1 calc R . .
H52B H 0.7526 0.1760 1.0393 0.091 Uiso 1 1 calc R . .
H52C H 0.7013 0.1293 1.0966 0.091 Uiso 1 1 calc R . .
C53 C 0.8849(5) -0.0375(4) 1.0447(4) 0.0641(18) Uani 1 1 d . . .
H53A H 0.8758 -0.0562 1.0935 0.096 Uiso 1 1 calc R . .
H53B H 0.9296 -0.0057 1.0416 0.096 Uiso 1 1 calc R . .
H53C H 0.9171 -0.0920 1.0211 0.096 Uiso 1 1 calc R . .
C54 C 0.6705(5) -0.0184(4) 1.0134(4) 0.0583(17) Uani 1 1 d . . .
H54A H 0.7050 -0.0774 0.9956 0.087 Uiso 1 1 calc R . .
H54B H 0.6047 0.0197 0.9876 0.087 Uiso 1 1 calc R . .
H54C H 0.6569 -0.0291 1.0626 0.087 Uiso 1 1 calc R . .
O1 O 0.3063(6) 0.7945(4) 0.6928(3) 0.125(2) Uani 1 1 d U . .
C55 C 0.3889(8) 0.7276(6) 0.6583(5) 0.101(3) Uani 1 1 d U . .
H55A H 0.4462 0.7456 0.6494 0.121 Uiso 1 1 calc R . .
H55B H 0.3632 0.7220 0.6136 0.121 Uiso 1 1 calc R . .
C56 C 0.4245(7) 0.6407(6) 0.7048(5) 0.093(3) Uani 1 1 d . . .
H56A H 0.4812 0.6327 0.7365 0.111 Uiso 1 1 calc R . .
H56B H 0.4489 0.5879 0.6784 0.111 Uiso 1 1 calc R . .
C57 C 0.3276(6) 0.6504(5) 0.7443(4) 0.070(2) Uani 1 1 d . . .
H57A H 0.2836 0.6314 0.7186 0.084 Uiso 1 1 calc R . .
H57B H 0.3457 0.6135 0.7908 0.084 Uiso 1 1 calc R . .
C58 C 0.2751(7) 0.7500(5) 0.7490(4) 0.078(2) Uani 1 1 d . . .
H58A H 0.1988 0.7722 0.7471 0.094 Uiso 1 1 calc R . .
H58B H 0.2952 0.7623 0.7931 0.094 Uiso 1 1 calc R . .
O2 O 0.3006(13) 0.1387(11) 0.5817(8) 0.264(6) Uiso 1 1 d . . .
C59 C 0.4090(18) 0.1284(16) 0.5891(12) 0.252(9) Uiso 1 1 d . . .
H59A H 0.4592 0.0655 0.6086 0.303 Uiso 1 1 calc R . .
H59B H 0.4138 0.1746 0.6147 0.303 Uiso 1 1 calc R . .
C60 C 0.414(2) 0.1491(14) 0.5123(12) 0.289(12) Uiso 1 1 d . . .
H60A H 0.4873 0.1249 0.4975 0.347 Uiso 1 1 calc R . .
H60B H 0.3789 0.2160 0.4964 0.347 Uiso 1 1 calc RD . .
C61 C 0.356(2) 0.0979(18) 0.4836(13) 0.293(12) Uiso 1 1 d . . .
H61A H 0.3041 0.1402 0.4476 0.352 Uiso 1 1 calc R . .
H61B H 0.4068 0.0450 0.4623 0.352 Uiso 1 1 calc R . .
C62 C 0.302(2) 0.0635(18) 0.5440(13) 0.296(12) Uiso 1 1 d . . .
H62A H 0.2318 0.0710 0.5313 0.356 Uiso 1 1 calc R . .
H62B H 0.3450 0.0005 0.5674 0.356 Uiso 1 1 calc R . .
O3 O 0.9706(6) 0.1320(6) 0.6297(4) 0.130(3) Uani 1 1 d . . .
H3 H 0.9910 0.0748 0.6351 0.195 Uiso 1 1 d R . .
C63 C 0.9316(9) 0.1696(9) 0.5620(6) 0.133(4) Uani 1 1 d . . .
H63A H 0.9057 0.1304 0.5437 0.200 Uiso 1 1 calc R . .
H63B H 0.9870 0.1737 0.5329 0.200 Uiso 1 1 calc R . .
H63C H 0.8747 0.2312 0.5621 0.200 Uiso 1 1 calc R . .
O4 O -0.0674(16) -0.0926(14) 0.6133(11) 0.182(7) Uiso 0.50 1 d P B 1
H4A H -0.0547 -0.0486 0.6058 0.273 Uiso 0.50 1 d PR B 1
C64 C -0.1218(19) -0.0802(17) 0.6765(13) 0.142(8) Uiso 0.50 1 d P B 1
H64A H -0.0739 -0.1183 0.7153 0.213 Uiso 0.50 1 calc PR B 1
H64B H -0.1784 -0.0983 0.6746 0.213 Uiso 0.50 1 calc PR B 1
H64C H -0.1505 -0.0154 0.6831 0.213 Uiso 0.50 1 calc PR B 1
O5 O 0.1108(13) -0.0680(11) 0.6074(8) 0.142(5) Uiso 0.50 1 d P C 2
H5A H 0.0750 -0.0739 0.6381 0.212 Uiso 0.50 1 d PR C 2
H5B H 0.1690 -0.1087 0.6082 0.212 Uiso 0.50 1 d PR C 2

loop_
_atom_site_aniso_label
_atom_site_aniso_U_11
_atom_site_aniso_U_22
_atom_site_aniso_U_33
_atom_site_aniso_U_23
_atom_site_aniso_U_13
_atom_site_aniso_U_12
V1 0.0237(4) 0.0326(5) 0.0317(5) -0.0042(4) -0.0004(4) -0.0124(4)
V2 0.0238(4) 0.0334(5) 0.0316(5) -0.0032(4) -0.0014(4) -0.0121(4)
S1 0.0278(6) 0.0432(7) 0.0322(7) -0.0050(6) 0.0002(5) -0.0184(6)
S2 0.0306(7) 0.0392(7) 0.0373(7) -0.0022(6) -0.0059(6) -0.0141(6)
S7 0.0286(7) 0.0404(7) 0.0376(7) -0.0083(6) 0.0027(6) -0.0166(6)
S3 0.0276(7) 0.0343(7) 0.0490(8) -0.0063(6) 0.0001(6) -0.0134(6)
S4 0.0303(7) 0.0441(8) 0.0386(7) -0.0120(6) 0.0060(6) -0.0210(6)
S5 0.0325(7) 0.0477(8) 0.0321(7) 0.0004(6) -0.0022(6) -0.0162(6)
S6 0.0262(7) 0.0397(7) 0.0437(8) 0.0035(6) -0.0014(6) -0.0101(6)
S8 0.0266(6) 0.0342(7) 0.0405(7) -0.0056(6) -0.0013(6) -0.0132(6)
S9 0.0279(6) 0.0407(7) 0.0321(7) -0.0042(5) -0.0008(5) -0.0163(6)
P1 0.0272(7) 0.0387(7) 0.0345(7) -0.0071(6) 0.0002(6) -0.0151(6)
P2 0.0267(7) 0.0400(8) 0.0322(7) -0.0071(6) 0.0005(6) -0.0136(6)
Si1 0.0335(8) 0.0474(9) 0.0338(8) -0.0023(7) 0.0013(6) -0.0187(7)
Si2 0.0359(9) 0.0548(10) 0.0415(9) 0.0095(7) -0.0051(7) -0.0149(8)
Si3 0.0317(17) 0.041(3) 0.066(5) -0.015(4) 0.003(4) -0.012(2)
Si3' 0.0317(17) 0.041(3) 0.066(5) -0.015(4) 0.003(4) -0.012(2)
Si4 0.0375(8) 0.0447(9) 0.0446(9) -0.0127(7) 0.0050(7) -0.0230(7)
Si5 0.0352(18) 0.087(7) 0.0283(19) -0.003(4) -0.0011(14) -0.026(5)
Si5' 0.0352(18) 0.087(7) 0.0283(19) -0.003(4) -0.0011(14) -0.026(5)
Si6 0.0373(9) 0.0356(8) 0.0564(10) 0.0043(7) -0.0109(7) -0.0124(7)
C1 0.028(3) 0.034(3) 0.035(3) -0.005(2) 0.001(2) -0.013(2)
C2 0.027(3) 0.034(3) 0.036(3) 0.001(2) -0.004(2) -0.014(2)
C3 0.028(3) 0.036(3) 0.038(3) 0.000(2) 0.000(2) -0.014(2)
C4 0.025(3) 0.046(3) 0.044(3) -0.003(2) 0.005(2) -0.016(2)
C5 0.030(3) 0.044(3) 0.049(3) -0.004(3) -0.006(3) -0.020(2)
C6 0.029(3) 0.037(3) 0.040(3) -0.005(2) -0.002(2) -0.014(2)
C7 0.051(4) 0.056(4) 0.038(3) -0.012(3) 0.001(3) -0.021(3)
C8 0.042(3) 0.048(3) 0.037(3) -0.004(3) -0.007(3) -0.015(3)
C9 0.056(4) 0.087(5) 0.040(3) 0.002(3) 0.004(3) -0.039(4)
C10 0.034(3) 0.045(3) 0.043(3) -0.011(3) 0.007(2) -0.021(3)
C11 0.033(3) 0.039(3) 0.052(3) -0.013(3) 0.009(3) -0.018(3)
C12 0.041(3) 0.044(3) 0.073(4) -0.018(3) 0.012(3) -0.023(3)
C13 0.048(4) 0.043(3) 0.083(5) -0.026(3) 0.017(3) -0.020(3)
C14 0.046(4) 0.050(4) 0.074(4) -0.022(3) 0.005(3) -0.026(3)
C15 0.038(3) 0.053(4) 0.052(4) -0.014(3) -0.001(3) -0.021(3)
C16 0.046(5) 0.062(6) 0.091(9) -0.015(7) 0.024(7) -0.028(4)
C17 0.051(7) 0.056(8) 0.059(14) -0.023(13) 0.016(13) -0.018(6)
C18 0.041(5) 0.06(2) 0.12(3) -0.005(17) -0.020(17) -0.004(15)
C16' 0.046(5) 0.062(6) 0.091(9) -0.015(7) 0.024(7) -0.028(4)
C17' 0.051(7) 0.056(8) 0.059(14) -0.023(13) 0.016(13) -0.018(6)
C18' 0.041(5) 0.06(2) 0.12(3) -0.005(17) -0.020(17) -0.004(15)
C19 0.026(3) 0.049(3) 0.032(3) -0.005(2) 0.002(2) -0.017(2)
C20 0.021(2) 0.055(3) 0.028(3) -0.002(2) 0.001(2) -0.012(2)
C21 0.026(3) 0.060(4) 0.031(3) -0.001(3) 0.004(2) -0.018(3)
C22 0.032(3) 0.072(4) 0.031(3) 0.001(3) 0.000(2) -0.021(3)
C23 0.040(3) 0.082(5) 0.029(3) -0.013(3) 0.001(3) -0.029(3)
C24 0.037(3) 0.062(4) 0.038(3) -0.015(3) 0.005(3) -0.024(3)
C25 0.071(5) 0.057(4) 0.048(4) 0.001(3) -0.001(3) -0.013(3)
C26 0.050(4) 0.068(5) 0.131(7) 0.017(5) -0.003(4) -0.028(4)
C27 0.068(5) 0.075(5) 0.046(4) 0.007(3) -0.012(3) -0.006(4)
C28 0.029(3) 0.041(3) 0.030(3) -0.002(2) -0.003(2) -0.017(2)
C29 0.025(3) 0.036(3) 0.032(3) 0.001(2) 0.000(2) -0.010(2)
C30 0.029(3) 0.039(3) 0.038(3) -0.003(2) -0.001(2) -0.018(2)
C31 0.036(3) 0.051(3) 0.039(3) -0.005(3) 0.000(2) -0.025(3)
C32 0.035(3) 0.062(4) 0.038(3) 0.000(3) 0.004(2) -0.028(3)
C33 0.035(3) 0.051(3) 0.032(3) -0.006(2) 0.000(2) -0.019(3)
C34 0.049(4) 0.059(4) 0.042(3) -0.015(3) 0.005(3) -0.024(3)
C35 0.056(4) 0.041(3) 0.067(4) -0.008(3) 0.001(3) -0.017(3)
C36 0.074(5) 0.092(5) 0.061(4) -0.035(4) 0.026(4) -0.058(4)
C37 0.030(3) 0.060(4) 0.036(3) -0.009(3) 0.001(2) -0.023(3)
C38 0.039(3) 0.065(4) 0.035(3) -0.010(3) 0.004(3) -0.031(3)
C39 0.035(3) 0.110(5) 0.031(3) -0.009(3) 0.003(3) -0.038(4)
C40 0.047(4) 0.154(7) 0.034(3) -0.033(4) 0.010(3) -0.048(5)
C41 0.046(4) 0.140(7) 0.056(4) -0.051(5) 0.008(3) -0.034(5)
C42 0.039(3) 0.083(5) 0.047(4) -0.029(3) 0.007(3) -0.020(3)
C43 0.052(6) 0.039(15) 0.102(12) 0.028(14) -0.004(7) -0.015(14)
C44 0.052(5) 0.099(10) 0.040(4) -0.010(7) -0.001(4) -0.019(7)
C45 0.045(5) 0.072(18) 0.046(5) -0.014(15) 0.003(4) -0.037(14)
C43' 0.052(6) 0.039(15) 0.102(12) 0.028(14) -0.004(7) -0.015(14)
C44' 0.052(5) 0.099(10) 0.040(4) -0.010(7) -0.001(4) -0.019(7)
C45' 0.045(5) 0.072(18) 0.046(5) -0.014(15) 0.003(4) -0.037(14)
C46 0.032(3) 0.036(3) 0.044(3) -0.009(2) -0.002(2) -0.015(2)
C47 0.027(3) 0.034(3) 0.051(3) -0.007(2) -0.002(2) -0.014(2)
C48 0.030(3) 0.030(3) 0.058(4) -0.002(2) -0.010(3) -0.011(2)
C49 0.031(3) 0.038(3) 0.067(4) -0.009(3) -0.009(3) -0.010(3)
C50 0.028(3) 0.048(3) 0.061(4) -0.020(3) 0.001(3) -0.008(3)
C51 0.031(3) 0.047(3) 0.047(3) -0.014(3) 0.002(3) -0.016(3)
C52 0.062(4) 0.052(4) 0.064(4) -0.007(3) -0.004(3) -0.023(3)
C53 0.049(4) 0.055(4) 0.076(5) 0.007(3) -0.020(3) -0.014(3)
C54 0.053(4) 0.050(4) 0.071(4) 0.005(3) -0.009(3) -0.026(3)
O1 0.198(6) 0.072(4) 0.108(4) -0.022(3) 0.072(4) -0.063(4)
C55 0.132(7) 0.090(5) 0.093(5) -0.030(5) 0.058(5) -0.059(5)
C56 0.079(6) 0.085(6) 0.105(7) -0.019(5) 0.021(5) -0.026(5)
C57 0.067(5) 0.057(4) 0.085(5) 0.003(4) 0.001(4) -0.029(4)
C58 0.094(6) 0.066(5) 0.073(5) -0.002(4) 0.023(4) -0.038(4)
O3 0.160(7) 0.159(7) 0.115(6) -0.058(5) 0.020(5) -0.099(6)
C63 0.124(9) 0.172(11) 0.138(10) -0.061(9) 0.013(8) -0.085(9)

loop_
_atom_type_symbol
_atom_type_description
_atom_type_scat_dispersion_real
_atom_type_scat_dispersion_imag
_atom_type_scat_source
C C 0.0033 0.0016 'International Tables Vol C Tables 4.2.6.8 and 6.1.1.4'
H H 0.0000 0.0000 'International Tables Vol C Tables 4.2.6.8 and 6.1.1.4'
O O 0.0106 0.0060 'International Tables Vol C Tables 4.2.6.8 and 6.1.1.4'
Si Si 0.0817 0.0704 'International Tables Vol C Tables 4.2.6.8 and 6.1.1.4'
P P 0.1023 0.0942 'International Tables Vol C Tables 4.2.6.8 and 6.1.1.4'
S S 0.1246 0.1234 'International Tables Vol C Tables 4.2.6.8 and 6.1.1.4'
V V 0.3005 0.5294 'International Tables Vol C Tables 4.2.6.8 and 6.1.1.4'

loop_
_geom_angle_atom_site_label_1
_geom_angle_atom_site_label_2
_geom_angle_atom_site_label_3
_geom_angle
S1 V1 S2 104.91(5)
S1 V1 S8 102.80(5)
S2 V1 S8 74.69(5)
S1 V1 S7 150.32(6)
S2 V1 S7 101.28(5)
S8 V1 S7 97.33(5)
S1 V1 P1 81.30(5)
S2 V1 P1 76.07(5)
S8 V1 P1 150.54(6)
S7 V1 P1 91.80(5)
S1 V1 S9 79.59(5)
S2 V1 S9 122.89(6)
S8 V1 S9 49.63(4)
S7 V1 S9 97.71(5)
P1 V1 S9 156.08(6)
S1 V1 S3 98.97(5)
S2 V1 S3 141.93(6)
S8 V1 S3 128.14(5)
S7 V1 S3 51.36(5)
P1 V1 S3 78.80(5)
S9 V1 S3 90.08(5)
S1 V1 V2 129.54(5)
S2 V1 V2 107.44(4)
S8 V1 V2 52.21(4)
S7 V1 V2 51.90(4)
P1 V1 V2 143.69(5)
S9 V1 V2 50.37(4)
S3 V1 V2 77.74(4)
S4 V2 S6 97.70(5)
S4 V2 S9 91.63(5)
S6 V2 S9 75.85(5)
S4 V2 P2 82.13(5)
S6 V2 P2 78.60(5)
S9 V2 P2 152.62(6)
S4 V2 S7 165.46(6)
S6 V2 S7 95.30(5)
S9 V2 S7 97.85(5)
P2 V2 S7 94.13(5)
S4 V2 S8 83.61(5)
S6 V2 S8 125.17(6)
S9 V2 S8 49.35(5)
P2 V2 S8 153.81(6)
S7 V2 S8 94.21(5)
S4 V2 S5 95.87(5)
S6 V2 S5 146.49(6)
S9 V2 S5 134.21(5)
P2 V2 S5 73.11(5)
S7 V2 S5 69.63(5)
S8 V2 S5 86.68(5)
S4 V2 V1 132.24(5)
S6 V2 V1 100.59(4)
S9 V2 V1 51.82(4)
P2 V2 V1 144.68(5)
S7 V2 V1 50.58(4)
S8 V2 V1 50.02(4)
S5 V2 V1 92.51(4)
C2 S1 V1 111.18(17)
C20 S2 V1 113.19(19)
S3 S7 V1 66.78(5)
S3 S7 V2 99.62(6)
V1 S7 V2 77.52(5)
C11 S3 S7 103.92(19)
C11 S3 V1 110.84(18)
S7 S3 V1 61.86(5)
C29 S4 V2 111.01(18)
C38 S5 V2 108.90(19)
C47 S6 V2 112.84(18)
S9 S8 V1 66.76(5)
S9 S8 V2 63.70(5)
V1 S8 V2 77.76(5)
S8 S9 V2 66.94(6)
S8 S9 V1 63.62(5)
V2 S9 V1 77.81(5)
C19 P1 C1 106.9(2)
C19 P1 C10 108.4(2)
C1 P1 C10 106.4(2)
C19 P1 V1 112.36(17)
C1 P1 V1 108.85(16)
C10 P1 V1 113.60(17)
C37 P2 C46 110.0(3)
C37 P2 C28 107.1(2)
C46 P2 C28 104.2(2)
C37 P2 V2 112.68(17)
C46 P2 V2 114.44(18)
C28 P2 V2 107.85(17)
C7 Si1 C8 111.6(3)
C7 Si1 C9 108.8(3)
C8 Si1 C9 106.7(3)
C7 Si1 C3 109.8(2)
C8 Si1 C3 111.7(2)
C9 Si1 C3 108.2(3)
C26 Si2 C25 111.6(4)
C26 Si2 C27 107.6(4)
C25 Si2 C27 107.3(3)
C26 Si2 C21 112.6(3)
C25 Si2 C21 109.2(3)
C27 Si2 C21 108.4(3)
C12 Si3 C18 103(2)
C12 Si3 C16 114.7(8)
C18 Si3 C16 111(2)
C12 Si3 C17 109.3(13)
C18 Si3 C17 112(2)
C16 Si3 C17 107.4(13)
C17' Si3' C18' 104(3)
C17' Si3' C16' 111.4(16)
C18' Si3' C16' 111(3)
C17' Si3' C12 104.4(14)
C18' Si3' C12 115(3)
C16' Si3' C12 110.8(9)
C34 Si4 C35 109.6(3)
C34 Si4 C36 109.4(3)
C35 Si4 C36 108.3(3)
C34 Si4 C30 109.8(2)
C35 Si4 C30 112.6(3)
C36 Si4 C30 107.0(3)
C45 Si5 C43 112.2(15)
C45 Si5 C44 108.1(15)
C43 Si5 C44 107.2(13)
C45 Si5 C39 107.4(12)
C43 Si5 C39 115.8(11)
C44 Si5 C39 105.7(7)
C39 Si5' C44' 111.7(10)
C39 Si5' C43' 101.3(14)
C44' Si5' C43' 110.8(17)
C39 Si5' C45' 112.2(18)
C44' Si5' C45' 110.0(18)
C43' Si5' C45' 110.6(18)
C54 Si6 C53 108.5(3)
C54 Si6 C52 112.7(3)
C53 Si6 C52 106.1(3)
C54 Si6 C48 111.0(3)
C53 Si6 C48 108.6(3)
C52 Si6 C48 109.8(3)
C2 C1 C6 121.7(5)
C2 C1 P1 115.5(4)
C6 C1 P1 122.7(4)
C1 C2 C3 120.0(4)
C1 C2 S1 120.2(4)
C3 C2 S1 119.8(4)
C4 C3 C2 116.0(5)
C4 C3 Si1 119.1(4)
C2 C3 Si1 124.9(4)
C5 C4 C3 123.6(5)
C4 C5 C6 120.1(5)
C5 C6 C1 118.5(5)
C15 C10 C11 119.1(5)
C15 C10 P1 123.6(4)
C11 C10 P1 117.3(4)
C10 C11 C12 123.0(5)
C10 C11 S3 118.5(4)
C12 C11 S3 118.3(4)
C13 C12 C11 115.7(5)
C13 C12 Si3 115.8(6)
C11 C12 Si3 128.1(6)
C13 C12 Si3' 117.4(6)
C11 C12 Si3' 126.1(6)
Si3 C12 Si3' 14.2(5)
C12 C13 C14 122.7(6)
C15 C14 C13 119.2(5)
C10 C15 C14 120.3(5)
C24 C19 C20 120.6(5)
C24 C19 P1 128.1(4)
C20 C19 P1 111.2(4)
C19 C20 C21 121.8(5)
C19 C20 S2 118.9(4)
C21 C20 S2 119.2(4)
C22 C21 C20 115.0(5)
C22 C21 Si2 120.6(4)
C20 C21 Si2 124.3(4)
C23 C22 C21 123.6(5)
C22 C23 C24 120.0(5)
C19 C24 C23 118.7(6)
C33 C28 C29 120.5(5)
C33 C28 P2 122.7(4)
C29 C28 P2 116.4(4)
C30 C29 C28 121.6(4)
C30 C29 S4 119.6(4)
C28 C29 S4 118.8(4)
C31 C30 C29 115.9(5)
C31 C30 Si4 119.1(4)
C29 C30 Si4 124.7(4)
C32 C31 C30 123.1(5)
C31 C32 C33 120.4(5)
C32 C33 C28 118.3(5)
C42 C37 C38 121.8(5)
C42 C37 P2 127.1(4)
C38 C37 P2 111.1(4)
C37 C38 C39 119.9(5)
C37 C38 S5 118.1(4)
C39 C38 S5 122.0(5)
C40 C39 C38 116.0(6)
C40 C39 Si5' 113.7(6)
C38 C39 Si5' 129.5(7)
C40 C39 Si5 123.9(6)
C38 C39 Si5 120.1(6)
Si5' C39 Si5 15.7(5)
C41 C40 C39 124.1(6)
C42 C41 C40 118.6(6)
C41 C42 C37 119.3(6)
C47 C46 C51 120.3(5)
C47 C46 P2 113.1(4)
C51 C46 P2 126.1(4)
C46 C47 C48 121.2(5)
C46 C47 S6 120.2(4)
C48 C47 S6 118.6(4)
C49 C48 C47 115.7(5)
C49 C48 Si6 120.3(4)
C47 C48 Si6 123.6(4)
C50 C49 C48 123.2(5)
C49 C50 C51 120.0(5)
C50 C51 C46 119.3(5)
C58 O1 C55 109.7(6)
O1 C55 C56 106.3(7)
C55 C56 C57 102.9(7)
C58 C57 C56 102.6(6)
O1 C58 C57 107.2(6)
C59 O2 C62 109.5(18)
O2 C59 C60 90.8(18)
C59 C60 C61 103.1(18)
C62 C61 C60 110(2)
O2 C62 C61 87.5(18)

loop_
_geom_bond_atom_site_label_1
_geom_bond_atom_site_label_2
_geom_bond_distance
V1 S1 2.3173(15)
V1 S2 2.3567(15)
V1 S8 2.3653(15)
V1 S7 2.3868(15)
V1 P1 2.4004(15)
V1 S9 2.4260(14)
V1 S3 2.4877(15)
V1 V2 3.0165(11)
V2 S4 2.3223(15)
V2 S6 2.3601(15)
V2 S9 2.3767(15)
V2 P2 2.3831(15)
V2 S7 2.4312(15)
V2 S8 2.4394(15)
V2 S5 2.4801(15)
S1 C2 1.768(5)
S2 C20 1.770(5)
S7 S3 2.1144(18)
S3 C11 1.809(5)
S4 C29 1.773(5)
S5 C38 1.785(6)
S6 C47 1.776(5)
S8 S9 2.0116(17)
P1 C19 1.811(5)
P1 C1 1.820(5)
P1 C10 1.825(6)
P2 C37 1.806(5)
P2 C46 1.809(5)
P2 C28 1.819(5)
Si1 C7 1.860(6)
Si1 C8 1.869(5)
Si1 C9 1.873(6)
Si1 C3 1.893(5)
Si2 C26 1.846(7)
Si2 C25 1.857(7)
Si2 C27 1.870(6)
Si2 C21 1.881(6)
Si3 C12 1.864(14)
Si3 C18 1.89(5)
Si3 C16 1.87(2)
Si3 C17 1.87(3)
Si3' C17' 1.81(4)
Si3' C18' 1.82(6)
Si3' C16' 1.88(3)
Si3' C12 2.008(16)
Si4 C34 1.857(6)
Si4 C35 1.860(6)
Si4 C36 1.866(6)
Si4 C30 1.890(5)
Si5 C45 1.82(4)
Si5 C43 1.903(19)
Si5 C44 1.871(19)
Si5 C39 1.988(13)
Si5' C39 1.807(16)
Si5' C44' 1.91(2)
Si5' C43' 1.88(2)
Si5' C45' 1.89(5)
Si6 C54 1.858(6)
Si6 C53 1.867(6)
Si6 C52 1.875(6)
Si6 C48 1.899(6)
C1 C2 1.395(7)
C1 C6 1.398(7)
C2 C3 1.426(7)
C3 C4 1.399(7)
C4 C5 1.380(7)
C5 C6 1.380(7)
C10 C15 1.376(8)
C10 C11 1.391(7)
C11 C12 1.394(8)
C12 C13 1.390(8)
C13 C14 1.395(8)
C14 C15 1.382(8)
C19 C24 1.390(7)
C19 C20 1.398(7)
C20 C21 1.419(7)
C21 C22 1.404(8)
C22 C23 1.379(8)
C23 C24 1.396(8)
C28 C33 1.397(7)
C28 C29 1.402(7)
C29 C30 1.401(7)
C30 C31 1.400(7)
C31 C32 1.377(8)
C32 C33 1.391(8)
C37 C42 1.387(8)
C37 C38 1.403(8)
C38 C39 1.409(8)
C39 C40 1.408(9)
C40 C41 1.387(10)
C41 C42 1.383(9)
C46 C47 1.386(7)
C46 C51 1.397(7)
C47 C48 1.414(7)
C48 C49 1.405(8)
C49 C50 1.365(8)
C50 C51 1.380(8)
O1 C58 1.397(8)
O1 C55 1.439(10)
C55 C56 1.459(11)
C56 C57 1.521(10)
C57 C58 1.480(10)
O2 C59 1.50(2)
O2 C62 1.51(2)
C59 C60 1.50(2)
C60 C61 1.57(3)
C61 C62 1.57(3)
O3 C63 1.398(12)
O4 C64 1.43(3)
